data_2233578
loop_
_publ_author_name
'Gao, Chao'
'Xiong, Ying'
'Xia, Yong'
'Yu, Luo-Ting'

_publ_section_title
;
 (Morpholin-4-yl)[2-(morpholin-4-yl)-3,5-dinitrophenyl]methanone
;
_journal_coeditor_code NC2263
_journal_issue 2
_journal_name_full 'Acta Crystallographica Section E'
_journal_page_first o376
_journal_paper_doi 10.1107/S1600536812000426
_journal_volume 68
_journal_year 2012
_chemical_formula_iupac 'C15 H18 N4 O7'
_chemical_formula_moiety 'C15 H18 N4 O7'
_chemical_formula_sum 'C15 H18 N4 O7'
_chemical_formula_weight 366.33
_chemical_name_systematic
;
(Morpholin-4-yl)[2-(morpholin-4-yl)-3,5-dinitrophenyl]methanone
;
_space_group_crystal_system monoclinic
_space_group_IT_number 14
_space_group_name_Hall '-P 2ybc'
_space_group_name_H-M_alt 'P 1 21/c 1'
_symmetry_space_group_name_Hall '-P 2ybc'
_symmetry_space_group_name_H-M 'P 1 21/c 1'
_atom_sites_solution_hydrogens geom
_atom_sites_solution_primary direct
_atom_sites_solution_secondary difmap
_audit_creation_method
;
  Olex2 1.1
  (compiled 2011.11.01 svn.r2039, GUI svn.r3906)
;
_cell_angle_alpha 90.00
_cell_angle_beta 108.587(4)
_cell_angle_gamma 90.00
_cell_formula_units_Z 4
_cell_length_a 10.2640(4)
_cell_length_b 21.5488(7)
_cell_length_c 8.0061(3)
_cell_measurement_reflns_used 2613
_cell_measurement_temperature 293(2)
_cell_measurement_theta_max 29.0374
_cell_measurement_theta_min 2.9774
_cell_volume 1678.40(11)
_computing_cell_refinement
;
CrysAlis PRO (Oxford Diffraction, 2006)
;
_computing_data_collection
;
CrysAlis PRO (Oxford Diffraction, 2006)
;
_computing_data_reduction
;
CrysAlis PRO (Oxford Diffraction, 2006)
;
_computing_molecular_graphics
;
OLEX2 (Dolomanov <i>et al.</i>, 2009)
;
_computing_publication_material
;
OLEX2 (Dolomanov <i>et al.</i>, 2009)
;
_computing_structure_refinement 'SHELXL97 (Sheldrick, 2008)'
_computing_structure_solution 'SHELXS97 (Sheldrick, 2008)'
_diffrn_ambient_temperature 293.15
_diffrn_detector_area_resol_mean 16.0874
_diffrn_measured_fraction_theta_full 0.999
_diffrn_measured_fraction_theta_max 0.999
_diffrn_measurement_device_type 'Oxford Diffraction Xcalibur Eos'
_diffrn_measurement_method '\w scans'
_diffrn_radiation_monochromator graphite
_diffrn_radiation_type 'Mo K\a'
_diffrn_radiation_wavelength 0.7107
_diffrn_reflns_av_R_equivalents 0.0174
_diffrn_reflns_limit_h_max 7
_diffrn_reflns_limit_h_min -12
_diffrn_reflns_limit_k_max 18
_diffrn_reflns_limit_k_min -26
_diffrn_reflns_limit_l_max 10
_diffrn_reflns_limit_l_min -9
_diffrn_reflns_number 7068
_diffrn_reflns_theta_full 26.37
_diffrn_reflns_theta_max 26.37
_diffrn_reflns_theta_min 2.98
_exptl_absorpt_coefficient_mu 0.117
_exptl_absorpt_correction_T_max 1.00000
_exptl_absorpt_correction_T_min 0.99376
_exptl_absorpt_correction_type multi-scan
_exptl_absorpt_process_details
;
(CrysAlis PRO; Oxford Diffraction, 2006)
;
_exptl_crystal_colour yellow
_exptl_crystal_density_diffrn 1.450
_exptl_crystal_density_method 'not measured'
_exptl_crystal_description block
_exptl_crystal_F_000 768
_exptl_crystal_size_max 0.38
_exptl_crystal_size_mid 0.35
_exptl_crystal_size_min 0.35
_refine_diff_density_max 0.162
_refine_diff_density_min -0.200
_refine_ls_extinction_method none
_refine_ls_goodness_of_fit_ref 1.028
_refine_ls_hydrogen_treatment constr
_refine_ls_matrix_type full
_refine_ls_number_parameters 235
_refine_ls_number_reflns 3422
_refine_ls_number_restraints 0
_refine_ls_restrained_S_all 1.028
_refine_ls_R_factor_all 0.0683
_refine_ls_R_factor_gt 0.0444
_refine_ls_shift/su_max 0.000
_refine_ls_shift/su_mean 0.000
_refine_ls_structure_factor_coef Fsqd
_refine_ls_weighting_details 'calc w=1/[\s^2^(Fo^2^)+(0.0426P)^2^+0.3019P] where P=(Fo^2^+2Fc^2^)/3'
_refine_ls_weighting_scheme calc
_refine_ls_wR_factor_gt 0.0958
_refine_ls_wR_factor_ref 0.1095
_reflns_number_gt 2440
_reflns_number_total 3422
_reflns_threshold_expression I>2sigma(I)
_cod_data_source_file nc2263.cif
_cod_data_source_block I
_cod_original_cell_volume 1678.40(10)
_cod_database_code 2233578
_cod_database_fobs_code 2233578

loop_
_space_group_symop_id
_space_group_symop_operation_xyz
1 'x, y, z'
2 '-x, y+1/2, -z+1/2'
3 '-x, -y, -z'
4 'x, -y-1/2, z-1/2'

loop_
_atom_site_type_symbol
_atom_site_label
_atom_site_fract_x
_atom_site_fract_y
_atom_site_fract_z
_atom_site_U_iso_or_equiv
_atom_site_adp_type
_atom_site_calc_flag
_atom_site_refinement_flags
_atom_site_occupancy
_atom_site_symmetry_multiplicity
O O1 0.38171(14) 0.03743(7) 0.58276(17) 0.0608(4) Uani d . 1 1
O O2 0.58939(14) 0.11924(7) 0.02632(18) 0.0588(4) Uani d . 1 1
O O3 0.27069(12) 0.25026(6) 0.21720(17) 0.0468(3) Uani d . 1 1
O O4 -0.13992(17) 0.22884(9) -0.4060(2) 0.0884(6) Uani d . 1 1
O O5 -0.30029(15) 0.16911(8) -0.38749(19) 0.0723(5) Uani d . 1 1
O O6 -0.11367(15) 0.07133(8) 0.3247(2) 0.0697(5) Uani d . 1 1
O O7 -0.17948(18) 0.01161(7) 0.0962(2) 0.0825(5) Uani d . 1 1
N N1 -0.18359(16) 0.18932(8) -0.3309(2) 0.0500(4) Uani d . 1 1
N N2 -0.12006(16) 0.05713(8) 0.1748(2) 0.0510(4) Uani d . 1 1
N N3 0.17106(14) 0.09335(6) 0.30645(17) 0.0375(4) Uani d . 1 1
N N4 0.36454(13) 0.17369(6) 0.09991(17) 0.0342(3) Uani d . 1 1
C C1 -0.09372(17) 0.16569(8) -0.1628(2) 0.0361(4) Uani d . 1 1
C C2 -0.14151(17) 0.12014(8) -0.0794(2) 0.0373(4) Uani d . 1 1
H H2 -0.2291 0.1036 -0.1289 0.045 Uiso calc R 1 1
C C3 -0.05571(17) 0.09943(8) 0.0810(2) 0.0342(4) Uani d . 1 1
C C4 0.07972(16) 0.12074(7) 0.1600(2) 0.0307(4) Uani d . 1 1
C C5 0.12146(16) 0.16958(7) 0.0703(2) 0.0306(4) Uani d . 1 1
C C6 0.03563(17) 0.19131(8) -0.0891(2) 0.0357(4) Uani d . 1 1
H H6 0.0648 0.2232 -0.1471 0.043 Uiso calc R 1 1
C C7 0.25205(19) 0.12947(9) 0.4592(2) 0.0464(5) Uani d . 1 1
H H7A 0.2059 0.1302 0.5476 0.056 Uiso calc R 1 1
H H7B 0.2613 0.1719 0.4238 0.056 Uiso calc R 1 1
C C8 0.3922(2) 0.10043(11) 0.5348(3) 0.0563(6) Uani d . 1 1
H H8A 0.4402 0.1024 0.4485 0.068 Uiso calc R 1 1
H H8B 0.4451 0.1236 0.6379 0.068 Uiso calc R 1 1
C C9 0.3045(2) 0.00286(10) 0.4328(3) 0.0570(5) Uani d . 1 1
H H9A 0.2990 -0.0400 0.4668 0.068 Uiso calc R 1 1
H H9B 0.3515 0.0037 0.3452 0.068 Uiso calc R 1 1
C C10 0.16127(19) 0.02827(8) 0.3529(3) 0.0460(5) Uani d . 1 1
H H10A 0.1125 0.0047 0.2485 0.055 Uiso calc R 1 1
H H10B 0.1110 0.0249 0.4366 0.055 Uiso calc R 1 1
C C11 0.25990(16) 0.20097(8) 0.1370(2) 0.0317(4) Uani d . 1 1
C C12 0.49371(17) 0.20777(9) 0.1316(3) 0.0456(5) Uani d . 1 1
H H12A 0.5083 0.2348 0.2329 0.055 Uiso calc R 1 1
H H12B 0.4886 0.2334 0.0301 0.055 Uiso calc R 1 1
C C13 0.61214(19) 0.16320(11) 0.1647(3) 0.0594(6) Uani d . 1 1
H H13A 0.6957 0.1862 0.1754 0.071 Uiso calc R 1 1
H H13B 0.6246 0.1416 0.2749 0.071 Uiso calc R 1 1
C C14 0.4726(2) 0.08302(9) 0.0182(3) 0.0493(5) Uani d . 1 1
H H14A 0.4871 0.0625 0.1305 0.059 Uiso calc R 1 1
H H14B 0.4603 0.0513 -0.0714 0.059 Uiso calc R 1 1
C C15 0.34554(18) 0.12219(8) -0.0241(2) 0.0419(4) Uani d . 1 1
H H15A 0.3240 0.1383 -0.1429 0.050 Uiso calc R 1 1
H H15B 0.2688 0.0968 -0.0189 0.050 Uiso calc R 1 1

loop_
_atom_site_aniso_label
_atom_site_aniso_U_11
_atom_site_aniso_U_22
_atom_site_aniso_U_33
_atom_site_aniso_U_12
_atom_site_aniso_U_13
_atom_site_aniso_U_23
O1 0.0474(8) 0.0784(11) 0.0501(8) 0.0055(7) 0.0066(7) 0.0204(8)
O2 0.0462(8) 0.0699(10) 0.0680(9) 0.0094(7) 0.0290(7) -0.0044(8)
O3 0.0433(7) 0.0360(7) 0.0618(8) -0.0055(6) 0.0177(6) -0.0154(6)
O4 0.0654(11) 0.1098(14) 0.0752(11) -0.0167(10) 0.0017(9) 0.0537(11)
O5 0.0423(8) 0.0936(12) 0.0631(9) -0.0114(8) -0.0086(7) 0.0163(8)
O6 0.0582(10) 0.0991(13) 0.0616(10) 0.0069(8) 0.0327(8) 0.0293(9)
O7 0.0735(11) 0.0540(10) 0.1152(14) -0.0298(9) 0.0236(10) 0.0129(10)
N1 0.0393(9) 0.0576(11) 0.0462(9) -0.0007(8) 0.0038(7) 0.0108(8)
N2 0.0357(9) 0.0519(11) 0.0666(11) 0.0001(8) 0.0183(8) 0.0201(9)
N3 0.0382(8) 0.0352(8) 0.0352(7) -0.0014(6) 0.0062(6) 0.0034(6)
N4 0.0290(7) 0.0343(8) 0.0393(8) -0.0048(6) 0.0111(6) -0.0061(6)
C1 0.0323(9) 0.0381(10) 0.0361(9) 0.0012(7) 0.0084(7) 0.0040(8)
C2 0.0268(8) 0.0387(10) 0.0446(10) -0.0034(7) 0.0090(7) -0.0009(8)
C3 0.0336(9) 0.0305(9) 0.0423(9) -0.0025(7) 0.0176(8) 0.0024(8)
C4 0.0300(8) 0.0306(9) 0.0325(8) 0.0006(7) 0.0114(7) -0.0032(7)
C5 0.0295(8) 0.0279(8) 0.0356(8) -0.0003(7) 0.0122(7) -0.0014(7)
C6 0.0332(9) 0.0343(9) 0.0406(9) -0.0020(7) 0.0131(7) 0.0048(8)
C7 0.0502(11) 0.0525(12) 0.0341(9) -0.0053(9) 0.0100(8) -0.0001(8)
C8 0.0444(11) 0.0781(16) 0.0420(11) -0.0116(11) 0.0076(9) 0.0061(11)
C9 0.0494(12) 0.0536(13) 0.0646(13) 0.0120(10) 0.0134(10) 0.0161(11)
C10 0.0458(11) 0.0374(10) 0.0510(11) 0.0012(8) 0.0102(9) 0.0137(9)
C11 0.0320(9) 0.0291(9) 0.0334(8) -0.0023(7) 0.0097(7) 0.0018(7)
C12 0.0339(10) 0.0499(12) 0.0546(11) -0.0099(8) 0.0163(8) -0.0076(9)
C13 0.0320(10) 0.0768(16) 0.0670(13) 0.0005(10) 0.0125(10) -0.0057(12)
C14 0.0572(13) 0.0440(11) 0.0521(11) 0.0086(10) 0.0252(10) 0.0016(9)
C15 0.0421(10) 0.0372(10) 0.0477(10) -0.0012(8) 0.0164(8) -0.0102(8)

loop_
_atom_type_symbol
_atom_type_description
_atom_type_scat_dispersion_real
_atom_type_scat_dispersion_imag
_atom_type_scat_source
C C 0.0033 0.0016 'International Tables Vol C Tables 4.2.6.8 and 6.1.1.4'
H H 0.0000 0.0000 'International Tables Vol C Tables 4.2.6.8 and 6.1.1.4'
N N 0.0061 0.0033 'International Tables Vol C Tables 4.2.6.8 and 6.1.1.4'
O O 0.0106 0.0060 'International Tables Vol C Tables 4.2.6.8 and 6.1.1.4'

loop_
_geom_angle_atom_site_label_1
_geom_angle_atom_site_label_2
_geom_angle_atom_site_label_3
_geom_angle
C9 O1 C8 109.99(14)
C14 O2 C13 109.29(14)
O4 N1 O5 122.95(17)
O4 N1 C1 118.63(16)
O5 N1 C1 118.41(16)
O6 N2 C3 117.18(17)
O7 N2 O6 124.81(18)
O7 N2 C3 117.97(18)
C4 N3 C7 122.26(14)
C4 N3 C10 122.91(14)
C10 N3 C7 111.36(14)
C11 N4 C12 119.16(14)
C11 N4 C15 122.84(13)
C15 N4 C12 114.60(13)
C2 C1 N1 118.85(15)
C2 C1 C6 121.64(15)
C6 C1 N1 119.47(15)
C1 C2 H2 121.1
C1 C2 C3 117.78(15)
C3 C2 H2 121.1
C2 C3 N2 114.83(15)
C2 C3 C4 123.97(15)
C4 C3 N2 120.94(15)
N3 C4 C3 123.28(15)
N3 C4 C5 121.07(14)
C3 C4 C5 115.44(14)
C4 C5 C11 123.82(14)
C6 C5 C4 120.93(14)
C6 C5 C11 115.25(14)
C1 C6 H6 120.0
C5 C6 C1 120.07(15)
C5 C6 H6 120.0
N3 C7 H7A 109.8
N3 C7 H7B 109.8
N3 C7 C8 109.28(16)
H7A C7 H7B 108.3
C8 C7 H7A 109.8
C8 C7 H7B 109.8
O1 C8 C7 111.10(16)
O1 C8 H8A 109.4
O1 C8 H8B 109.4
C7 C8 H8A 109.4
C7 C8 H8B 109.4
H8A C8 H8B 108.0
O1 C9 H9A 109.2
O1 C9 H9B 109.2
O1 C9 C10 111.99(17)
H9A C9 H9B 107.9
C10 C9 H9A 109.2
C10 C9 H9B 109.2
N3 C10 C9 108.64(15)
N3 C10 H10A 110.0
N3 C10 H10B 110.0
C9 C10 H10A 110.0
C9 C10 H10B 110.0
H10A C10 H10B 108.3
O3 C11 N4 123.45(15)
O3 C11 C5 119.39(15)
N4 C11 C5 117.13(14)
N4 C12 H12A 109.6
N4 C12 H12B 109.6
N4 C12 C13 110.25(16)
H12A C12 H12B 108.1
C13 C12 H12A 109.6
C13 C12 H12B 109.6
O2 C13 C12 111.48(16)
O2 C13 H13A 109.3
O2 C13 H13B 109.3
C12 C13 H13A 109.3
C12 C13 H13B 109.3
H13A C13 H13B 108.0
O2 C14 H14A 109.4
O2 C14 H14B 109.4
O2 C14 C15 111.31(16)
H14A C14 H14B 108.0
C15 C14 H14A 109.4
C15 C14 H14B 109.4
N4 C15 C14 110.89(15)
N4 C15 H15A 109.5
N4 C15 H15B 109.5
C14 C15 H15A 109.5
C14 C15 H15B 109.5
H15A C15 H15B 108.0

loop_
_geom_bond_atom_site_label_1
_geom_bond_atom_site_label_2
_geom_bond_distance
O1 C8 1.424(2)
O1 C9 1.420(2)
O2 C13 1.419(2)
O2 C14 1.414(2)
O3 C11 1.2275(19)
O4 N1 1.208(2)
O5 N1 1.218(2)
O6 N2 1.220(2)
O7 N2 1.219(2)
N1 C1 1.460(2)
N2 C3 1.465(2)
N3 C4 1.379(2)
N3 C7 1.464(2)
N3 C10 1.463(2)
N4 C11 1.338(2)
N4 C12 1.465(2)
N4 C15 1.460(2)
C1 C2 1.363(2)
C1 C6 1.384(2)
C2 H2 0.9300
C2 C3 1.379(2)
C3 C4 1.408(2)
C4 C5 1.415(2)
C5 C6 1.381(2)
C5 C11 1.509(2)
C6 H6 0.9300
C7 H7A 0.9700
C7 H7B 0.9700
C7 C8 1.507(3)
C8 H8A 0.9700
C8 H8B 0.9700
C9 H9A 0.9700
C9 H9B 0.9700
C9 C10 1.507(2)
C10 H10A 0.9700
C10 H10B 0.9700
C12 H12A 0.9700
C12 H12B 0.9700
C12 C13 1.505(3)
C13 H13A 0.9700
C13 H13B 0.9700
C14 H14A 0.9700
C14 H14B 0.9700
C14 C15 1.499(2)
C15 H15A 0.9700
C15 H15B 0.9700

loop_
_geom_torsion_atom_site_label_1
_geom_torsion_atom_site_label_2
_geom_torsion_atom_site_label_3
_geom_torsion_atom_site_label_4
_geom_torsion
O1 C9 C10 N3 57.5(2)
O2 C14 C15 N4 -54.3(2)
O4 N1 C1 C2 -178.60(18)
O4 N1 C1 C6 3.5(3)
O5 N1 C1 C2 2.8(3)
O5 N1 C1 C6 -175.07(18)
O6 N2 C3 C2 -124.82(18)
O6 N2 C3 C4 49.6(2)
O7 N2 C3 C2 52.9(2)
O7 N2 C3 C4 -132.64(19)
N1 C1 C2 C3 -178.74(15)
N1 C1 C6 C5 179.70(15)
N2 C3 C4 N3 16.1(2)
N2 C3 C4 C5 -169.09(15)
N3 C4 C5 C6 171.26(15)
N3 C4 C5 C11 -8.0(2)
N3 C7 C8 O1 -57.6(2)
N4 C12 C13 O2 54.2(2)
C1 C2 C3 N2 171.64(16)
C1 C2 C3 C4 -2.6(3)
C2 C1 C6 C5 1.9(3)
C2 C3 C4 N3 -170.01(15)
C2 C3 C4 C5 4.8(2)
C3 C4 C5 C6 -3.7(2)
C3 C4 C5 C11 177.09(14)
C4 N3 C7 C8 -144.08(16)
C4 N3 C10 C9 144.78(16)
C4 C5 C6 C1 0.6(2)
C4 C5 C11 O3 -97.7(2)
C4 C5 C11 N4 84.29(19)
C6 C1 C2 C3 -0.9(3)
C6 C5 C11 O3 83.08(19)
C6 C5 C11 N4 -94.98(18)
C7 N3 C4 C3 -131.89(17)
C7 N3 C4 C5 53.6(2)
C7 N3 C10 C9 -55.9(2)
C8 O1 C9 C10 -59.5(2)
C9 O1 C8 C7 59.2(2)
C10 N3 C4 C3 25.3(2)
C10 N3 C4 C5 -149.27(16)
C10 N3 C7 C8 56.40(19)
C11 N4 C12 C13 153.48(16)
C11 N4 C15 C14 -154.09(16)
C11 C5 C6 C1 179.86(15)
C12 N4 C11 O3 -9.5(2)
C12 N4 C11 C5 168.46(14)
C12 N4 C15 C14 47.0(2)
C13 O2 C14 C15 62.6(2)
C14 O2 C13 C12 -62.8(2)
C15 N4 C11 O3 -167.52(16)
C15 N4 C11 C5 10.4(2)
C15 N4 C12 C13 -46.8(2)
